data_4317765
loop_
_publ_author_name
'Xiaobing Xie'
'Timothy Hughbanks'

_publ_section_title
;
 N-Centered Hexazirconium Chloride Clusters: Excision and Redox Chemistry
;
_journal_name_full 'Inorganic Chemistry'
_journal_page_first 1824
_journal_page_last 1830
_journal_paper_doi 10.1021/ic0107678
_journal_volume 41
_journal_year 2002
_chemical_formula_sum 'C108.4 H90 Cl18.8 N4 P6 Zr6'
_chemical_formula_weight 2848.24
_chemical_name_systematic
;
  ?
;
_space_group_IT_number 15
_symmetry_cell_setting triclinic
_symmetry_space_group_name_Hall '-C 2yc'
_symmetry_space_group_name_H-M 'C 1 2/c 1'
_atom_sites_solution_hydrogens geom
_atom_sites_solution_primary direct
_atom_sites_solution_secondary difmap
_audit_creation_method SHELXL-97
_cell_angle_alpha 90.00
_cell_angle_beta 116.882(2)
_cell_angle_gamma 90.00
_cell_formula_units_Z 4
_cell_length_a 33.1362(11)
_cell_length_b 13.8161(4)
_cell_length_c 28.3851(9)
_cell_measurement_temperature 110(2)
_cell_volume 11590.8(7)
_computing_structure_refinement 'SHELXL-97 (Sheldrick, 1997)'
_computing_structure_solution 'SHELXS-97 (Sheldrick, 1990)'
_diffrn_ambient_temperature 110(2)
_diffrn_measured_fraction_theta_full 0.965
_diffrn_measured_fraction_theta_max 0.965
_diffrn_radiation_monochromator graphite
_diffrn_radiation_source 'fine-focus sealed tube'
_diffrn_radiation_type MoK\a
_diffrn_radiation_wavelength 0.71073
_diffrn_reflns_av_R_equivalents 0.0669
_diffrn_reflns_av_sigmaI/netI 0.1213
_diffrn_reflns_limit_h_max 44
_diffrn_reflns_limit_h_min -39
_diffrn_reflns_limit_k_max 18
_diffrn_reflns_limit_k_min -14
_diffrn_reflns_limit_l_max 35
_diffrn_reflns_limit_l_min -37
_diffrn_reflns_number 43363
_diffrn_reflns_theta_full 28.28
_diffrn_reflns_theta_max 28.28
_diffrn_reflns_theta_min 1.38
_exptl_absorpt_coefficient_mu 1.084
_exptl_absorpt_correction_T_max 0.9478
_exptl_absorpt_correction_T_min 0.7029
_exptl_crystal_colour red
_exptl_crystal_density_diffrn 1.632
_exptl_crystal_density_method 'not measured'
_exptl_crystal_description plate
_exptl_crystal_F_000 5672
_exptl_crystal_size_max 0.35
_exptl_crystal_size_mid 0.35
_exptl_crystal_size_min 0.05
_refine_diff_density_max 2.765
_refine_diff_density_min -1.053
_refine_diff_density_rms 0.163
_refine_ls_extinction_method none
_refine_ls_goodness_of_fit_ref 0.958
_refine_ls_hydrogen_treatment mixed
_refine_ls_matrix_type full
_refine_ls_number_parameters 646
_refine_ls_number_reflns 13876
_refine_ls_number_restraints 0
_refine_ls_restrained_S_all 0.958
_refine_ls_R_factor_all 0.1238
_refine_ls_R_factor_gt 0.0545
_refine_ls_shift/su_max 0.007
_refine_ls_shift/su_mean 0.000
_refine_ls_structure_factor_coef Fsqd
_refine_ls_weighting_details 'calc w=1/[\s^2^(Fo^2^)+(0.0753P)^2^+0.0000P] where P=(Fo^2^+2Fc^2^)/3'
_refine_ls_weighting_scheme calc
_refine_ls_wR_factor_gt 0.1361
_refine_ls_wR_factor_ref 0.1607
_reflns_number_gt 7032
_reflns_number_total 13876
_reflns_threshold_expression >2sigma(I)
_cod_data_source_file ic0107678_2.cif
_cod_data_source_block Compound2
_cod_depositor_comments
;
The following automatic conversions were performed:

'_symmetry_cell_setting' value 'Triclinic' changed to 'triclinic'
according to the built-in table from CIF Core dictionary named
'cif_core.dic' version 2.4.1 from 2010-06-29.

Automatic conversion script
Id: cif_fix_values 1646 2011-03-28 12:23:43Z adriana 
;
_cod_original_cell_volume 11590.8(6)
_cod_original_sg_symbol_H-M 'P -1'
_cod_original_formula_sum 'C108.40 H90 Cl18.80 N4 P6 Zr6'
_cod_database_code 4317765

loop_
_symmetry_equiv_pos_as_xyz
'x, y, z'
'-x, y, -z+1/2'
'x+1/2, y+1/2, z'
'-x+1/2, y+1/2, -z+1/2'
'-x, -y, -z'
'x, -y, z-1/2'
'-x+1/2, -y+1/2, -z'
'x+1/2, -y+1/2, z-1/2'

loop_
_atom_site_label
_atom_site_type_symbol
_atom_site_fract_x
_atom_site_fract_y
_atom_site_fract_z
_atom_site_U_iso_or_equiv
_atom_site_adp_type
_atom_site_occupancy
_atom_site_symmetry_multiplicity
_atom_site_calc_flag
_atom_site_refinement_flags
_atom_site_disorder_assembly
_atom_site_disorder_group
N N 0.0000 0.0844(5) 0.2500 0.0159(14) Uani 1 2 d S . .
Zr1 Zr 0.034425(17) 0.20245(4) 0.22350(2) 0.01212(14) Uani 1 1 d . . .
Zr2 Zr -0.060079(18) 0.08542(4) 0.16748(2) 0.01518(14) Uani 1 1 d . . .
Zr3 Zr 0.034794(18) -0.03294(4) 0.22404(2) 0.01520(14) Uani 1 1 d . . .
Cl1 Cl 0.0000 0.34083(13) 0.2500 0.0156(4) Uani 1 2 d S . .
Cl2 Cl 0.0000 -0.17297(15) 0.2500 0.0256(5) Uani 1 2 d S . .
Cl3 Cl -0.02806(5) 0.21247(10) 0.13010(6) 0.0182(3) Uani 1 1 d . . .
Cl4 Cl 0.07737(5) 0.08499(10) 0.19487(6) 0.0180(3) Uani 1 1 d . . .
Cl5 Cl -0.10262(5) -0.04674(10) 0.18726(6) 0.0214(3) Uani 1 1 d . . .
Cl6 Cl -0.02761(5) -0.04226(11) 0.13084(6) 0.0227(3) Uani 1 1 d . . .
Cl7 Cl 0.10366(5) 0.21541(10) 0.31215(6) 0.0187(3) Uani 1 1 d . . .
Cl8 Cl 0.07163(5) 0.33284(10) 0.19357(6) 0.0183(3) Uani 1 1 d . . .
Cl9 Cl 0.07328(5) -0.16304(10) 0.19674(6) 0.0247(4) Uani 1 1 d . . .
Cl10 Cl -0.12822(5) 0.08703(12) 0.07737(6) 0.0285(4) Uani 1 1 d . . .
P1 P -0.01772(5) 0.41859(11) -0.04235(6) 0.0144(3) Uani 1 1 d . . .
P2 P -0.24217(5) -0.25100(11) 0.18100(6) 0.0146(3) Uani 1 1 d . . .
P3 P -0.30162(5) -0.36495(11) 0.08469(6) 0.0141(3) Uani 1 1 d . . .
N1 N -0.28565(15) -0.2953(3) 0.13399(18) 0.0173(11) Uani 1 1 d . . .
N2 N 0.0000 0.5000 0.0000 0.0204(16) Uani 1 2 d S . .
C11 C -0.07883(18) 0.4158(4) -0.0725(2) 0.0196(13) Uani 1 1 d . . .
C12 C -0.0996(2) 0.3647(5) -0.0469(3) 0.0287(16) Uani 1 1 d . . .
H12A H -0.0826 0.3223 -0.0184 0.034 Uiso 1 1 calc R . .
C13 C -0.1460(3) 0.3775(6) -0.0641(3) 0.049(2) Uani 1 1 d . . .
H13A H -0.1609 0.3438 -0.0473 0.059 Uiso 1 1 calc R . .
C14 C -0.1701(2) 0.4394(6) -0.1059(3) 0.048(2) Uani 1 1 d . . .
H14A H -0.2016 0.4482 -0.1172 0.058 Uiso 1 1 calc R . .
C15 C -0.1499(2) 0.4882(5) -0.1314(3) 0.042(2) Uani 1 1 d . . .
H15A H -0.1671 0.5295 -0.1603 0.050 Uiso 1 1 calc R . .
C16 C -0.1039(2) 0.4768(5) -0.1146(3) 0.0297(16) Uani 1 1 d . . .
H16A H -0.0894 0.5108 -0.1319 0.036 Uiso 1 1 calc R . .
C21 C 0.00447(18) 0.3028(4) -0.0125(2) 0.0146(13) Uani 1 1 d . . .
C22 C 0.0279(2) 0.2978(4) 0.0426(2) 0.0200(14) Uani 1 1 d . . .
H22A H 0.0307 0.3537 0.0633 0.024 Uiso 1 1 calc R . .
C23 C 0.0470(2) 0.2115(4) 0.0667(3) 0.0265(15) Uani 1 1 d . . .
H23A H 0.0636 0.2087 0.1041 0.032 Uiso 1 1 calc R . .
C24 C 0.0424(2) 0.1291(5) 0.0373(3) 0.0285(16) Uani 1 1 d . . .
H24A H 0.0554 0.0698 0.0543 0.034 Uiso 1 1 calc R . .
C25 C 0.0180(2) 0.1339(5) -0.0181(2) 0.0259(15) Uani 1 1 d . . .
H25A H 0.0142 0.0776 -0.0389 0.031 Uiso 1 1 calc R . .
C26 C -0.00006(19) 0.2204(4) -0.0418(2) 0.0201(14) Uani 1 1 d . . .
H26A H -0.0161 0.2237 -0.0792 0.024 Uiso 1 1 calc R . .
C31 C -0.00214(18) 0.4401(4) -0.0945(2) 0.0139(12) Uani 1 1 d . . .
C32 C -0.0214(2) 0.3853(4) -0.1406(2) 0.0225(14) Uani 1 1 d . . .
H32A H -0.0445 0.3399 -0.1457 0.027 Uiso 1 1 calc R . .
C33 C -0.0066(2) 0.3970(4) -0.1794(2) 0.0239(15) Uani 1 1 d . . .
H33A H -0.0190 0.3582 -0.2104 0.029 Uiso 1 1 calc R . .
C34 C 0.0260(2) 0.4656(5) -0.1723(2) 0.0268(16) Uani 1 1 d . . .
H34A H 0.0361 0.4738 -0.1985 0.032 Uiso 1 1 calc R . .
C35 C 0.0439(2) 0.5220(4) -0.1277(3) 0.0240(15) Uani 1 1 d . . .
H35A H 0.0659 0.5697 -0.1236 0.029 Uiso 1 1 calc R . .
C36 C 0.03027(19) 0.5101(4) -0.0881(2) 0.0210(14) Uani 1 1 d . . .
H36A H 0.0429 0.5492 -0.0572 0.025 Uiso 1 1 calc R . .
C41 C -0.22963(17) -0.1317(4) 0.1649(2) 0.0159(13) Uani 1 1 d . . .
C42 C -0.2355(2) -0.1131(4) 0.1145(2) 0.0230(14) Uani 1 1 d . . .
H42A H -0.2476 -0.1617 0.0881 0.028 Uiso 1 1 calc R . .
C43 C -0.22370(19) -0.0240(4) 0.1024(2) 0.0219(14) Uani 1 1 d . . .
H43A H -0.2275 -0.0118 0.0677 0.026 Uiso 1 1 calc R . .
C44 C -0.20645(19) 0.0474(4) 0.1402(3) 0.0240(15) Uani 1 1 d . . .
H44A H -0.1983 0.1084 0.1316 0.029 Uiso 1 1 calc R . .
C45 C -0.2011(2) 0.0300(4) 0.1904(3) 0.0279(16) Uani 1 1 d . . .
H45A H -0.1896 0.0792 0.2165 0.033 Uiso 1 1 calc R . .
C46 C -0.21262(19) -0.0592(4) 0.2028(2) 0.0236(15) Uani 1 1 d . . .
H46A H -0.2089 -0.0710 0.2375 0.028 Uiso 1 1 calc R . .
C51 C -0.25392(18) -0.2389(4) 0.2368(2) 0.0159(13) Uani 1 1 d . . .
C52 C -0.2190(2) -0.2327(4) 0.2882(2) 0.0240(15) Uani 1 1 d . . .
H52A H -0.1884 -0.2374 0.2944 0.029 Uiso 1 1 calc R . .
C53 C -0.2292(2) -0.2196(4) 0.3306(2) 0.0217(14) Uani 1 1 d . . .
H53A H -0.2057 -0.2146 0.3657 0.026 Uiso 1 1 calc R . .
C54 C -0.2739(2) -0.2140(4) 0.3208(3) 0.0230(15) Uani 1 1 d . . .
H54A H -0.2810 -0.2062 0.3495 0.028 Uiso 1 1 calc R . .
C55 C -0.3085(2) -0.2195(4) 0.2698(3) 0.0261(15) Uani 1 1 d . . .
H55A H -0.3391 -0.2145 0.2636 0.031 Uiso 1 1 calc R . .
C56 C -0.29869(19) -0.2323(4) 0.2278(2) 0.0181(13) Uani 1 1 d . . .
H56A H -0.3225 -0.2365 0.1929 0.022 Uiso 1 1 calc R . .
C61 C -0.19206(18) -0.3233(4) 0.2005(2) 0.0153(13) Uani 1 1 d . . .
C62 C -0.15785(19) -0.2980(4) 0.1878(2) 0.0230(15) Uani 1 1 d . . .
H62A H -0.1593 -0.2381 0.1707 0.028 Uiso 1 1 calc R . .
C63 C -0.1214(2) -0.3593(5) 0.2000(3) 0.0297(16) Uani 1 1 d . . .
H63A H -0.0981 -0.3417 0.1908 0.036 Uiso 1 1 calc R . .
C64 C -0.1188(2) -0.4457(4) 0.2254(2) 0.0268(16) Uani 1 1 d . . .
H64A H -0.0938 -0.4878 0.2335 0.032 Uiso 1 1 calc R . .
C65 C -0.1526(2) -0.4715(4) 0.2390(2) 0.0223(14) Uani 1 1 d . . .
H65A H -0.1504 -0.5305 0.2571 0.027 Uiso 1 1 calc R . .
C66 C -0.1892(2) -0.4115(4) 0.2263(2) 0.0267(15) Uani 1 1 d . . .
H66A H -0.2126 -0.4299 0.2350 0.032 Uiso 1 1 calc R . .
C71 C -0.25714(18) -0.4149(4) 0.0727(2) 0.0165(12) Uani 1 1 d . . .
C72 C -0.24078(19) -0.3646(4) 0.0419(2) 0.0217(14) Uani 1 1 d . . .
H72A H -0.2554 -0.3068 0.0244 0.026 Uiso 1 1 calc R . .
C73 C -0.2039(2) -0.3976(4) 0.0367(2) 0.0232(15) Uani 1 1 d . . .
H73A H -0.1930 -0.3623 0.0161 0.028 Uiso 1 1 calc R . .
C74 C -0.1825(2) -0.4827(5) 0.0617(3) 0.0311(17) Uani 1 1 d . . .
H74A H -0.1574 -0.5063 0.0576 0.037 Uiso 1 1 calc R . .
C75 C -0.1980(2) -0.5327(5) 0.0923(3) 0.0342(17) Uani 1 1 d . . .
H75A H -0.1831 -0.5905 0.1097 0.041 Uiso 1 1 calc R . .
C76 C -0.2353(2) -0.4992(4) 0.0982(3) 0.0264(15) Uani 1 1 d . . .
H76A H -0.2456 -0.5340 0.1196 0.032 Uiso 1 1 calc R . .
C81 C -0.33887(17) -0.2999(4) 0.0266(2) 0.0138(12) Uani 1 1 d . . .
C82 C -0.35827(18) -0.2138(4) 0.0328(2) 0.0178(13) Uani 1 1 d . . .
H82A H -0.3499 -0.1890 0.0672 0.021 Uiso 1 1 calc R . .
C83 C -0.38969(18) -0.1647(4) -0.0110(2) 0.0192(14) Uani 1 1 d . . .
H83A H -0.4025 -0.1059 -0.0067 0.023 Uiso 1 1 calc R . .
C84 C -0.4023(2) -0.2010(4) -0.0608(3) 0.0252(15) Uani 1 1 d . . .
H84A H -0.4244 -0.1678 -0.0906 0.030 Uiso 1 1 calc R . .
C85 C -0.38321(19) -0.2853(4) -0.0680(2) 0.0208(14) Uani 1 1 d . . .
H85A H -0.3916 -0.3092 -0.1025 0.025 Uiso 1 1 calc R . .
C86 C -0.35177(18) -0.3345(4) -0.0242(2) 0.0182(13) Uani 1 1 d . . .
H86A H -0.3389 -0.3928 -0.0289 0.022 Uiso 1 1 calc R . .
C91 C -0.33291(17) -0.4639(4) 0.0931(2) 0.0136(12) Uani 1 1 d . . .
C92 C -0.33733(18) -0.4747(4) 0.1388(2) 0.0158(13) Uani 1 1 d . . .
H92A H -0.3227 -0.4307 0.1672 0.019 Uiso 1 1 calc R . .
C93 C -0.36290(18) -0.5493(4) 0.1433(2) 0.0169(13) Uani 1 1 d . . .
H93A H -0.3657 -0.5562 0.1750 0.020 Uiso 1 1 calc R . .
C94 C -0.38458(19) -0.6142(4) 0.1027(2) 0.0224(14) Uani 1 1 d . . .
H94A H -0.4020 -0.6655 0.1064 0.027 Uiso 1 1 calc R . .
C95 C -0.3805(2) -0.6033(4) 0.0556(3) 0.0321(17) Uani 1 1 d . . .
H95A H -0.3954 -0.6464 0.0267 0.038 Uiso 1 1 calc R . .
C96 C -0.35420(16) -0.5278(3) 0.0529(2) 0.0293(16) Uani 1 1 d . . .
H96A H -0.3508 -0.5203 0.0216 0.035 Uiso 1 1 calc R . .
Cl01 Cl -0.23291(16) 0.2590(3) -0.0381(2) 0.104(3) Uiso 0.411(8) 1 d PR . .
C01 C -0.23218(16) 0.2073(3) 0.0144(2) 0.047(10) Uiso 0.206(4) 1 d PR . .

loop_
_atom_site_aniso_label
_atom_site_aniso_U_11
_atom_site_aniso_U_22
_atom_site_aniso_U_33
_atom_site_aniso_U_23
_atom_site_aniso_U_13
_atom_site_aniso_U_12
N 0.018(4) 0.017(4) 0.016(4) 0.000 0.010(3) 0.000
Zr1 0.0123(3) 0.0118(3) 0.0152(3) 0.0002(2) 0.0087(2) -0.0012(2)
Zr2 0.0155(3) 0.0169(3) 0.0173(3) -0.0051(3) 0.0110(2) -0.0042(2)
Zr3 0.0190(3) 0.0119(3) 0.0238(3) 0.0001(2) 0.0178(3) -0.0001(2)
Cl1 0.0207(11) 0.0113(10) 0.0175(11) 0.000 0.0109(9) 0.000
Cl2 0.0361(13) 0.0138(11) 0.0458(15) 0.000 0.0351(12) 0.000
Cl3 0.0181(8) 0.0202(8) 0.0186(8) -0.0001(6) 0.0102(6) -0.0027(6)
Cl4 0.0212(7) 0.0161(7) 0.0256(8) 0.0016(6) 0.0184(6) 0.0010(6)
Cl5 0.0201(8) 0.0204(8) 0.0302(9) -0.0069(7) 0.0171(7) -0.0080(6)
Cl6 0.0244(8) 0.0242(8) 0.0275(9) -0.0109(7) 0.0187(7) -0.0060(6)
Cl7 0.0139(7) 0.0237(8) 0.0189(8) 0.0025(6) 0.0078(6) -0.0020(6)
Cl8 0.0190(8) 0.0171(8) 0.0210(8) 0.0008(6) 0.0110(6) -0.0048(6)
Cl9 0.0336(9) 0.0156(8) 0.0425(10) -0.0019(7) 0.0326(8) 0.0003(7)
Cl10 0.0220(8) 0.0412(10) 0.0222(8) -0.0100(8) 0.0099(7) -0.0076(7)
P1 0.0118(7) 0.0158(8) 0.0161(8) -0.0014(7) 0.0067(6) 0.0003(6)
P2 0.0116(7) 0.0153(8) 0.0162(8) -0.0004(6) 0.0057(6) -0.0015(6)
P3 0.0133(8) 0.0134(8) 0.0175(9) 0.0006(6) 0.0087(6) -0.0024(6)
N1 0.012(2) 0.019(3) 0.021(3) -0.002(2) 0.007(2) 0.000(2)
N2 0.018(4) 0.030(4) 0.013(4) -0.004(3) 0.007(3) 0.002(3)
C11 0.011(3) 0.025(3) 0.020(3) -0.010(3) 0.004(2) -0.002(3)
C12 0.022(4) 0.027(4) 0.042(4) -0.008(3) 0.019(3) -0.007(3)
C13 0.037(5) 0.057(5) 0.067(6) -0.026(5) 0.035(5) -0.023(4)
C14 0.017(4) 0.059(6) 0.062(6) -0.021(5) 0.012(4) -0.004(4)
C15 0.018(4) 0.051(5) 0.047(5) -0.016(4) 0.006(4) 0.007(3)
C16 0.019(4) 0.037(4) 0.026(4) -0.008(3) 0.005(3) 0.003(3)
C21 0.012(3) 0.015(3) 0.020(3) -0.002(2) 0.010(3) -0.005(2)
C22 0.029(4) 0.015(3) 0.019(4) 0.001(3) 0.014(3) 0.001(3)
C23 0.033(4) 0.031(4) 0.024(4) 0.006(3) 0.021(3) 0.002(3)
C24 0.038(4) 0.021(4) 0.033(4) 0.009(3) 0.021(3) 0.009(3)
C25 0.038(4) 0.026(4) 0.020(4) -0.005(3) 0.018(3) -0.006(3)
C26 0.024(3) 0.021(4) 0.022(4) -0.001(3) 0.017(3) -0.004(3)
C31 0.019(3) 0.012(3) 0.009(3) 0.002(2) 0.005(2) 0.005(2)
C32 0.021(3) 0.019(3) 0.027(4) 0.003(3) 0.011(3) 0.008(3)
C33 0.028(4) 0.020(4) 0.026(4) 0.008(3) 0.014(3) 0.013(3)
C34 0.041(4) 0.028(4) 0.019(4) 0.013(3) 0.020(3) 0.026(3)
C35 0.021(3) 0.024(4) 0.037(4) 0.014(3) 0.022(3) 0.008(3)
C36 0.023(3) 0.016(3) 0.026(4) 0.000(3) 0.013(3) 0.002(3)
C41 0.006(3) 0.019(3) 0.015(3) 0.002(3) -0.001(2) 0.003(2)
C42 0.023(3) 0.020(4) 0.029(4) 0.000(3) 0.015(3) 0.002(3)
C43 0.019(3) 0.023(4) 0.022(4) 0.005(3) 0.008(3) -0.002(3)
C44 0.012(3) 0.022(4) 0.038(4) 0.008(3) 0.011(3) 0.001(3)
C45 0.023(4) 0.014(3) 0.039(4) -0.006(3) 0.007(3) -0.001(3)
C46 0.020(3) 0.024(4) 0.017(3) 0.003(3) 0.000(3) 0.002(3)
C51 0.018(3) 0.012(3) 0.017(3) -0.002(2) 0.008(3) 0.001(2)
C52 0.015(3) 0.022(4) 0.032(4) -0.002(3) 0.008(3) 0.001(3)
C53 0.027(4) 0.021(3) 0.011(3) -0.004(3) 0.003(3) -0.002(3)
C54 0.030(4) 0.017(3) 0.034(4) -0.002(3) 0.025(3) -0.002(3)
C55 0.023(4) 0.020(4) 0.043(4) 0.003(3) 0.022(3) 0.000(3)
C56 0.014(3) 0.018(3) 0.022(3) 0.001(3) 0.008(3) 0.002(2)
C61 0.012(3) 0.019(3) 0.010(3) 0.000(2) 0.002(2) -0.002(2)
C62 0.019(3) 0.015(3) 0.034(4) 0.008(3) 0.011(3) 0.004(3)
C63 0.021(4) 0.027(4) 0.046(5) 0.005(3) 0.019(3) 0.003(3)
C64 0.017(3) 0.026(4) 0.031(4) -0.003(3) 0.005(3) 0.008(3)
C65 0.026(4) 0.016(3) 0.021(4) 0.007(3) 0.008(3) 0.004(3)
C66 0.023(3) 0.027(4) 0.031(4) 0.004(3) 0.014(3) -0.002(3)
C71 0.016(3) 0.020(3) 0.018(3) 0.003(3) 0.011(2) 0.002(3)
C72 0.020(3) 0.021(4) 0.025(4) 0.008(3) 0.010(3) 0.002(3)
C73 0.021(3) 0.023(4) 0.030(4) 0.006(3) 0.016(3) 0.000(3)
C74 0.020(4) 0.043(4) 0.040(4) 0.006(3) 0.022(3) 0.007(3)
C75 0.034(4) 0.030(4) 0.049(5) 0.006(3) 0.028(4) 0.013(3)
C76 0.030(4) 0.024(4) 0.033(4) 0.005(3) 0.022(3) 0.003(3)
C81 0.012(3) 0.015(3) 0.015(3) 0.001(2) 0.006(2) -0.002(2)
C82 0.016(3) 0.024(4) 0.017(3) 0.000(3) 0.011(3) -0.004(3)
C83 0.010(3) 0.028(4) 0.019(3) 0.004(3) 0.006(3) 0.002(3)
C84 0.016(3) 0.026(4) 0.032(4) 0.016(3) 0.009(3) 0.006(3)
C85 0.021(3) 0.023(4) 0.014(3) -0.001(3) 0.005(3) -0.009(3)
C86 0.016(3) 0.022(3) 0.019(4) 0.004(3) 0.010(3) -0.002(3)
C91 0.012(3) 0.014(3) 0.018(3) -0.002(2) 0.009(3) -0.002(2)
C92 0.018(3) 0.015(3) 0.016(3) 0.000(2) 0.009(3) 0.003(2)
C93 0.015(3) 0.023(3) 0.015(3) 0.001(3) 0.010(3) -0.003(3)
C94 0.022(3) 0.020(3) 0.029(4) 0.006(3) 0.014(3) -0.005(3)
C95 0.038(4) 0.026(4) 0.033(4) -0.010(3) 0.016(3) -0.016(3)
C96 0.041(4) 0.024(4) 0.034(4) 0.000(3) 0.027(3) -0.008(3)

loop_
_atom_type_symbol
_atom_type_description
_atom_type_scat_dispersion_real
_atom_type_scat_dispersion_imag
_atom_type_scat_source
C C 0.0033 0.0016 'International Tables Vol C Tables 4.2.6.8 and 6.1.1.4'
H H 0.0000 0.0000 'International Tables Vol C Tables 4.2.6.8 and 6.1.1.4'
N N 0.0061 0.0033 'International Tables Vol C Tables 4.2.6.8 and 6.1.1.4'
P P 0.1023 0.0942 'International Tables Vol C Tables 4.2.6.8 and 6.1.1.4'
Cl Cl 0.1484 0.1585 'International Tables Vol C Tables 4.2.6.8 and 6.1.1.4'
Zr Zr -2.9673 0.5597 'International Tables Vol C Tables 4.2.6.8 and 6.1.1.4'

loop_
_geom_angle_atom_site_label_1
_geom_angle_atom_site_label_2
_geom_angle_atom_site_label_3
_geom_angle
_geom_angle_site_symmetry_1
_geom_angle_site_symmetry_3
_geom_angle_publ_flag
Zr2 N Zr2 179.3(3) . 2 ?
Zr2 N Zr3 90.12(12) . 2 ?
Zr2 N Zr3 90.37(12) 2 2 ?
Zr2 N Zr3 90.37(12) . . ?
Zr2 N Zr3 90.12(12) 2 . ?
Zr3 N Zr3 90.1(2) 2 . ?
Zr2 N Zr1 89.51(12) . . ?
Zr2 N Zr1 89.99(12) 2 . ?
Zr3 N Zr1 179.60(12) 2 . ?
Zr3 N Zr1 90.026(18) . . ?
Zr2 N Zr1 89.99(12) . 2 ?
Zr2 N Zr1 89.51(12) 2 2 ?
Zr3 N Zr1 90.026(18) 2 2 ?
Zr3 N Zr1 179.60(12) . 2 ?
Zr1 N Zr1 89.8(2) . 2 ?
N Zr1 Cl1 94.72(12) . . ?
N Zr1 Cl4 94.85(12) . . ?
Cl1 Zr1 Cl4 170.27(5) . . ?
N Zr1 Cl3 95.15(4) . . ?
Cl1 Zr1 Cl3 90.28(4) . . ?
Cl4 Zr1 Cl3 90.64(5) . . ?
N Zr1 Cl7 94.91(4) . . ?
Cl1 Zr1 Cl7 88.78(4) . . ?
Cl4 Zr1 Cl7 88.62(5) . . ?
Cl3 Zr1 Cl7 169.94(5) . . ?
N Zr1 Cl8 179.45(6) . . ?
Cl1 Zr1 Cl8 85.12(5) . . ?
Cl4 Zr1 Cl8 85.33(5) . . ?
Cl3 Zr1 Cl8 84.33(5) . . ?
Cl7 Zr1 Cl8 85.61(5) . . ?
N Zr1 Zr2 45.054(14) . . ?
Cl1 Zr1 Zr2 93.32(3) . . ?
Cl4 Zr1 Zr2 94.70(4) . . ?
Cl3 Zr1 Zr2 50.10(3) . . ?
Cl7 Zr1 Zr2 139.96(4) . . ?
Cl8 Zr1 Zr2 134.42(4) . . ?
N Zr1 Zr2 44.817(14) . 2 ?
Cl1 Zr1 Zr2 93.00(3) . 2 ?
Cl4 Zr1 Zr2 92.52(4) . 2 ?
Cl3 Zr1 Zr2 139.96(4) . 2 ?
Cl7 Zr1 Zr2 50.10(3) . 2 ?
Cl8 Zr1 Zr2 135.70(4) . 2 ?
Zr2 Zr1 Zr2 89.87(2) . 2 ?
N Zr1 Zr1 45.09(11) . 2 ?
Cl1 Zr1 Zr1 49.63(3) . 2 ?
Cl4 Zr1 Zr1 139.91(3) . 2 ?
Cl3 Zr1 Zr1 94.13(4) . 2 ?
Cl7 Zr1 Zr1 92.89(4) . 2 ?
Cl8 Zr1 Zr1 134.74(3) . 2 ?
Zr2 Zr1 Zr1 60.078(17) . 2 ?
Zr2 Zr1 Zr1 59.666(17) 2 2 ?
N Zr1 Zr3 44.90(11) . . ?
Cl1 Zr1 Zr3 139.61(4) . . ?
Cl4 Zr1 Zr3 49.97(3) . . ?
Cl3 Zr1 Zr3 93.40(4) . . ?
Cl7 Zr1 Zr3 93.80(4) . . ?
Cl8 Zr1 Zr3 135.27(4) . . ?
Zr2 Zr1 Zr3 60.186(17) . . ?
Zr2 Zr1 Zr3 59.905(17) 2 . ?
Zr1 Zr1 Zr3 89.987(13) 2 . ?
N Zr2 Cl3 95.64(12) . . ?
N Zr2 Cl5 94.75(12) . . ?
Cl3 Zr2 Cl5 169.36(5) . . ?
N Zr2 Cl6 94.70(12) . . ?
Cl3 Zr2 Cl6 88.52(5) . . ?
Cl5 Zr2 Cl6 88.34(5) . . ?
N Zr2 Cl7 95.32(12) . 2 ?
Cl3 Zr2 Cl7 89.68(5) . 2 ?
Cl5 Zr2 Cl7 91.65(5) . 2 ?
Cl6 Zr2 Cl7 169.94(5) . 2 ?
N Zr2 Cl10 178.26(5) . . ?
Cl3 Zr2 Cl10 85.50(5) . . ?
Cl5 Zr2 Cl10 84.17(5) . . ?
Cl6 Zr2 Cl10 86.64(5) . . ?
Cl7 Zr2 Cl10 83.36(5) 2 . ?
N Zr2 Zr1 45.44(12) . . ?
Cl3 Zr2 Zr1 50.21(3) . . ?
Cl5 Zr2 Zr1 140.16(4) . . ?
Cl6 Zr2 Zr1 93.08(4) . . ?
Cl7 Zr2 Zr1 93.36(4) 2 . ?
Cl10 Zr2 Zr1 135.67(4) . . ?
N Zr2 Zr3 45.03(12) . 2 ?
Cl3 Zr2 Zr3 140.67(4) . 2 ?
Cl5 Zr2 Zr3 49.74(4) . 2 ?
Cl6 Zr2 Zr3 93.65(4) . 2 ?
Cl7 Zr2 Zr3 94.01(4) 2 2 ?
Cl10 Zr2 Zr3 133.83(4) . 2 ?
Zr1 Zr2 Zr3 90.470(19) . 2 ?
N Zr2 Zr1 45.19(11) . 2 ?
Cl3 Zr2 Zr1 94.35(4) . 2 ?
Cl5 Zr2 Zr1 94.60(4) . 2 ?
Cl6 Zr2 Zr1 139.89(4) . 2 ?
Cl7 Zr2 Zr1 50.13(3) 2 2 ?
Cl10 Zr2 Zr1 133.47(4) . 2 ?
Zr1 Zr2 Zr1 60.256(19) . 2 ?
Zr3 Zr2 Zr1 60.148(16) 2 2 ?
N Zr2 Zr3 44.91(11) . . ?
Cl3 Zr2 Zr3 93.50(4) . . ?
Cl5 Zr2 Zr3 92.23(4) . . ?
Cl6 Zr2 Zr3 49.79(4) . . ?
Cl7 Zr2 Zr3 140.23(4) 2 . ?
Cl10 Zr2 Zr3 136.41(4) . . ?
Zr1 Zr2 Zr3 60.214(16) . . ?
Zr3 Zr2 Zr3 60.046(19) 2 . ?
Zr1 Zr2 Zr3 90.105(19) 2 . ?
N Zr3 Cl5 94.79(4) . 2 ?
N Zr3 Cl6 94.61(4) . . ?
Cl5 Zr3 Cl6 170.56(5) 2 . ?
N Zr3 Cl9 179.19(9) . . ?
Cl5 Zr3 Cl9 84.62(5) 2 . ?
Cl6 Zr3 Cl9 85.98(5) . . ?
N Zr3 Cl2 94.91(12) . . ?
Cl5 Zr3 Cl2 88.22(4) 2 . ?
Cl6 Zr3 Cl2 90.06(4) . . ?
Cl9 Zr3 Cl2 84.52(5) . . ?
N Zr3 Cl4 94.91(12) . . ?
Cl5 Zr3 Cl4 89.90(5) 2 . ?
Cl6 Zr3 Cl4 90.21(5) . . ?
Cl9 Zr3 Cl4 85.65(5) . . ?
Cl2 Zr3 Cl4 170.13(5) . . ?
N Zr3 Zr2 44.840(14) . 2 ?
Cl5 Zr3 Zr2 49.97(3) 2 2 ?
Cl6 Zr3 Zr2 139.44(4) . 2 ?
Cl9 Zr3 Zr2 134.58(4) . 2 ?
Cl2 Zr3 Zr2 93.74(3) . 2 ?
Cl4 Zr3 Zr2 92.47(4) . 2 ?
N Zr3 Zr3 44.93(11) . 2 ?
Cl5 Zr3 Zr3 92.42(4) 2 2 ?
Cl6 Zr3 Zr3 93.58(4) . 2 ?
Cl9 Zr3 Zr3 134.49(3) . 2 ?
Cl2 Zr3 Zr3 49.97(3) . 2 ?
Cl4 Zr3 Zr3 139.83(3) . 2 ?
Zr2 Zr3 Zr3 60.084(18) 2 2 ?
N Zr3 Zr2 44.716(14) . . ?
Cl5 Zr3 Zr2 139.49(4) 2 . ?
Cl6 Zr3 Zr2 49.89(4) . . ?
Cl9 Zr3 Zr2 135.86(4) . . ?
Cl2 Zr3 Zr2 93.57(3) . . ?
Cl4 Zr3 Zr2 94.15(4) . . ?
Zr2 Zr3 Zr2 89.56(2) 2 . ?
Zr3 Zr3 Zr2 59.869(17) 2 . ?
N Zr3 Zr1 45.08(11) . . ?
Cl5 Zr3 Zr1 94.61(4) 2 . ?
Cl6 Zr3 Zr1 92.67(4) . . ?
Cl9 Zr3 Zr1 135.49(4) . . ?
Cl2 Zr3 Zr1 139.98(4) . . ?
Cl4 Zr3 Zr1 49.85(3) . . ?
Zr2 Zr3 Zr1 59.947(17) 2 . ?
Zr3 Zr3 Zr1 90.011(13) 2 . ?
Zr2 Zr3 Zr1 59.600(17) . . ?
Zr1 Cl1 Zr1 80.75(6) . 2 ?
Zr3 Cl2 Zr3 80.05(6) 2 . ?
Zr2 Cl3 Zr1 79.69(4) . . ?
Zr1 Cl4 Zr3 80.18(4) . . ?
Zr3 Cl5 Zr2 80.29(4) 2 . ?
Zr3 Cl6 Zr2 80.32(5) . . ?
Zr2 Cl7 Zr1 79.77(4) 2 . ?
N2 P1 C31 111.61(19) . . ?
N2 P1 C21 110.3(2) . . ?
C31 P1 C21 109.0(3) . . ?
N2 P1 C11 109.39(19) . . ?
C31 P1 C11 106.9(3) . . ?
C21 P1 C11 109.5(3) . . ?
N1 P2 C61 114.1(2) . . ?
N1 P2 C51 107.6(3) . . ?
C61 P2 C51 108.5(3) . . ?
N1 P2 C41 111.4(2) . . ?
C61 P2 C41 107.4(2) . . ?
C51 P2 C41 107.7(3) . . ?
N1 P3 C81 109.0(3) . . ?
N1 P3 C71 115.3(3) . . ?
C81 P3 C71 107.5(3) . . ?
N1 P3 C91 109.2(3) . . ?
C81 P3 C91 107.8(3) . . ?
C71 P3 C91 107.8(3) . . ?
P2 N1 P3 142.9(3) . . ?
P1 N2 P1 180.00(12) . 5_565 ?
C16 C11 C12 120.7(5) . . ?
C16 C11 P1 119.9(5) . . ?
C12 C11 P1 118.4(5) . . ?
C11 C12 C13 118.5(7) . . ?
C14 C13 C12 119.7(7) . . ?
C15 C14 C13 121.7(7) . . ?
C14 C15 C16 119.4(7) . . ?
C15 C16 C11 120.0(7) . . ?
C26 C21 C22 119.2(5) . . ?
C26 C21 P1 122.6(5) . . ?
C22 C21 P1 118.1(4) . . ?
C23 C22 C21 119.8(6) . . ?
C24 C23 C22 120.9(6) . . ?
C23 C24 C25 119.2(6) . . ?
C26 C25 C24 119.5(6) . . ?
C25 C26 C21 121.4(6) . . ?
C32 C31 C36 119.9(5) . . ?
C32 C31 P1 120.2(4) . . ?
C36 C31 P1 119.8(4) . . ?
C31 C32 C33 120.1(6) . . ?
C34 C33 C32 119.4(6) . . ?
C35 C34 C33 120.5(6) . . ?
C34 C35 C36 120.9(6) . . ?
C31 C36 C35 119.1(6) . . ?
C42 C41 C46 119.2(5) . . ?
C42 C41 P2 119.5(4) . . ?
C46 C41 P2 121.3(5) . . ?
C41 C42 C43 120.2(6) . . ?
C44 C43 C42 120.6(6) . . ?
C45 C44 C43 119.7(6) . . ?
C44 C45 C46 120.0(6) . . ?
C45 C46 C41 120.5(6) . . ?
C56 C51 C52 120.0(5) . . ?
C56 C51 P2 118.8(4) . . ?
C52 C51 P2 121.2(4) . . ?
C51 C52 C53 119.8(5) . . ?
C54 C53 C52 119.2(5) . . ?
C53 C54 C55 120.9(6) . . ?
C56 C55 C54 120.2(6) . . ?
C55 C56 C51 119.9(5) . . ?
C62 C61 C66 119.1(5) . . ?
C62 C61 P2 122.1(4) . . ?
C66 C61 P2 118.6(4) . . ?
C61 C62 C63 120.4(6) . . ?
C64 C63 C62 120.0(6) . . ?
C63 C64 C65 120.2(6) . . ?
C66 C65 C64 120.0(6) . . ?
C65 C66 C61 120.2(6) . . ?
C76 C71 C72 118.8(5) . . ?
C76 C71 P3 120.2(4) . . ?
C72 C71 P3 120.6(4) . . ?
C73 C72 C71 121.0(6) . . ?
C72 C73 C74 120.0(6) . . ?
C75 C74 C73 119.8(6) . . ?
C74 C75 C76 120.6(6) . . ?
C71 C76 C75 119.7(6) . . ?
C86 C81 C82 118.7(5) . . ?
C86 C81 P3 122.9(4) . . ?
C82 C81 P3 118.3(4) . . ?
C83 C82 C81 120.2(5) . . ?
C84 C83 C82 120.1(6) . . ?
C83 C84 C85 120.8(6) . . ?
C84 C85 C86 119.3(6) . . ?
C85 C86 C81 121.0(5) . . ?
C96 C91 C92 118.9(5) . . ?
C96 C91 P3 119.6(4) . . ?
C92 C91 P3 121.5(4) . . ?
C93 C92 C91 120.1(5) . . ?
C92 C93 C94 121.3(5) . . ?
C93 C94 C95 119.1(5) . . ?
C96 C95 C94 117.8(6) . . ?
C91 C96 C95 122.9(5) . . ?
C01 Cl01 C01 58.5(3) . 7_455 ?
C01 C01 Cl01 60.8(3) 7_455 . ?
C01 C01 Cl01 60.7(3) 7_455 7_455 ?
Cl01 C01 Cl01 121.5(3) . 7_455 ?

loop_
_geom_bond_atom_site_label_1
_geom_bond_atom_site_label_2
_geom_bond_distance
_geom_bond_site_symmetry_2
_geom_bond_publ_flag
N Zr2 2.2876(6) . ?
N Zr2 2.2876(6) 2 ?
N Zr3 2.295(5) 2 ?
N Zr3 2.295(5) . ?
N Zr1 2.303(5) . ?
N Zr1 2.303(5) 2 ?
Zr1 Cl1 2.5096(15) . ?
Zr1 Cl4 2.5227(14) . ?
Zr1 Cl3 2.5241(15) . ?
Zr1 Cl7 2.5311(15) . ?
Zr1 Cl8 2.5367(14) . ?
Zr1 Zr2 3.2320(8) . ?
Zr1 Zr2 3.2456(8) 2 ?
Zr1 Zr1 3.2513(10) 2 ?
Zr1 Zr3 3.2521(7) . ?
Zr2 Cl3 2.5201(15) . ?
Zr2 Cl5 2.5203(15) . ?
Zr2 Cl6 2.5225(15) . ?
Zr2 Cl7 2.5300(15) 2 ?
Zr2 Cl10 2.5335(16) . ?
Zr2 Zr3 3.2442(8) 2 ?
Zr2 Zr1 3.2456(8) 2 ?
Zr2 Zr3 3.2512(8) . ?
Zr3 Cl5 2.5119(16) 2 ?
Zr3 Cl6 2.5189(16) . ?
Zr3 Cl9 2.5201(15) . ?
Zr3 Cl2 2.5266(16) . ?
Zr3 Cl4 2.5271(14) . ?
Zr3 Zr2 3.2442(8) 2 ?
Zr3 Zr3 3.2500(10) 2 ?
Cl1 Zr1 2.5096(15) 2 ?
Cl2 Zr3 2.5266(16) 2 ?
Cl5 Zr3 2.5119(16) 2 ?
Cl7 Zr2 2.5300(15) 2 ?
P1 N2 1.5545(15) . ?
P1 C31 1.800(6) . ?
P1 C21 1.804(6) . ?
P1 C11 1.808(5) . ?
P2 N1 1.579(5) . ?
P2 C61 1.797(6) . ?
P2 C51 1.803(6) . ?
P2 C41 1.809(6) . ?
P3 N1 1.579(5) . ?
P3 C81 1.792(6) . ?
P3 C71 1.794(5) . ?
P3 C91 1.795(6) . ?
N2 P1 1.5545(15) 5_565 ?
C11 C16 1.391(8) . ?
C11 C12 1.396(8) . ?
C12 C13 1.399(9) . ?
C13 C14 1.386(11) . ?
C14 C15 1.366(11) . ?
C15 C16 1.384(9) . ?
C21 C26 1.377(8) . ?
C21 C22 1.397(8) . ?
C22 C23 1.379(8) . ?
C23 C24 1.377(8) . ?
C24 C25 1.408(8) . ?
C25 C26 1.369(8) . ?
C31 C32 1.390(8) . ?
C31 C36 1.394(8) . ?
C32 C33 1.403(8) . ?
C33 C34 1.382(9) . ?
C34 C35 1.372(8) . ?
C35 C36 1.397(8) . ?
C41 C42 1.375(8) . ?
C41 C46 1.390(8) . ?
C42 C43 1.382(8) . ?
C43 C44 1.377(8) . ?
C44 C45 1.376(9) . ?
C45 C46 1.381(8) . ?
C51 C56 1.390(7) . ?
C51 C52 1.395(8) . ?
C52 C53 1.402(8) . ?
C53 C54 1.379(8) . ?
C54 C55 1.384(9) . ?
C55 C56 1.380(8) . ?
C61 C62 1.381(8) . ?
C61 C66 1.402(8) . ?
C62 C63 1.385(8) . ?
C63 C64 1.377(8) . ?
C64 C65 1.384(8) . ?
C65 C66 1.377(8) . ?
C71 C76 1.390(8) . ?
C71 C72 1.404(8) . ?
C72 C73 1.373(8) . ?
C73 C74 1.390(8) . ?
C74 C75 1.378(9) . ?
C75 C76 1.398(8) . ?
C81 C86 1.389(8) . ?
C81 C82 1.401(8) . ?
C82 C83 1.387(8) . ?
C83 C84 1.373(8) . ?
C84 C85 1.384(8) . ?
C85 C86 1.386(8) . ?
C91 C96 1.361(7) . ?
C91 C92 1.377(7) . ?
C92 C93 1.377(8) . ?
C93 C94 1.378(8) . ?
C94 C95 1.410(8) . ?
C95 C96 1.385(8) . ?
Cl01 C01 1.6443 . ?
Cl01 C01 1.646(10) 7_455 ?
C01 C01 1.608(10) 7_455 ?
C01 Cl01 1.646(10) 7_455 ?
